data_1552743
loop_
_publ_author_name
'Ly, Jack'
'Martin, Kara'
'Thomas, Simil'
'Yamashita, Masataka'
'Yu, Beihang'
'Pointer, Craig A.'
'Yamada, Hiroko'
'Carter, Kenneth R.'
'Parkin, Sean'
'Zhang, Lei'
'Bredas, Jean-Luc'
'Young, Elizabeth R.'
'Briseno, Alejandro L.'

_publ_section_title
;
 Short Excited-State Lifetimes Enable Photo-Oxidatively Stable Rubrene
 Derivatives.
;
_journal_issue 35
_journal_name_full 'The journal of physical chemistry. A'
_journal_page_first 7558
_journal_paper_doi 10.1021/acs.jpca.9b04203
_journal_volume 123
_journal_year 2019
_chemical_formula_moiety 'C36 H32 O2 S2 Si2'
_chemical_formula_sum 'C36 H32 O2 S2 Si2'
_chemical_formula_weight 616.91
_space_group_crystal_system monoclinic
_space_group_IT_number 14
_space_group_name_Hall '-P 2ybc'
_space_group_name_H-M_alt 'P 1 21/c 1'
_atom_sites_solution_hydrogens difmap
_atom_sites_solution_primary direct
_atom_sites_solution_secondary difmap
_audit_creation_method 'SHELXL-2014/7 and CIFFIX'
_cell_angle_alpha 90
_cell_angle_beta 113.3381(12)
_cell_angle_gamma 90
_cell_formula_units_Z 4
_cell_length_a 12.1794(3)
_cell_length_b 18.7124(4)
_cell_length_c 15.1146(3)
_cell_measurement_reflns_used 7456
_cell_measurement_temperature 90.0(2)
_cell_measurement_theta_max 27.48
_cell_measurement_theta_min 1.00
_cell_volume 3162.87(12)
_computing_cell_refinement '<i>SCALEPACK</i> (Otwinowski & Minor, 2006)'
_computing_data_collection '<i>COLLECT</i> (Nonius, 1998)'
_computing_data_reduction '<i>DENZO-SMN</i> (Otwinowski & Minor, 2006)'
_computing_molecular_graphics '<i>XP in SHELXTL</i> (Sheldrick, 2008)'
_computing_publication_material '<i>SHELX</i> (Sheldrick, 2008) and <i>CIFFIX</i> (Parkin, 2013)'
_computing_structure_refinement '<i>SHELXL-2014/7</i> (Sheldrick, 2015b)'
_computing_structure_solution '<i>SHELXT</i> (Sheldrick, 2015a)'
_diffrn_ambient_temperature 90.0(2)
_diffrn_detector_area_resol_mean 9.1
_diffrn_measured_fraction_theta_full 1.000
_diffrn_measured_fraction_theta_max 0.999
_diffrn_measurement_device_type 'Nonius KappaCCD diffractometer'
_diffrn_measurement_method '\f and \w scans at fixed \c = 55\%'
_diffrn_radiation_type MoK\a
_diffrn_radiation_wavelength 0.71073
_diffrn_reflns_av_R_equivalents 0.0561
_diffrn_reflns_av_unetI/netI 0.0464
_diffrn_reflns_Laue_measured_fraction_full 1.000
_diffrn_reflns_Laue_measured_fraction_max 0.999
_diffrn_reflns_limit_h_max 15
_diffrn_reflns_limit_h_min -15
_diffrn_reflns_limit_k_max 24
_diffrn_reflns_limit_k_min -24
_diffrn_reflns_limit_l_max 19
_diffrn_reflns_limit_l_min -19
_diffrn_reflns_number 56365
_diffrn_reflns_point_group_measured_fraction_full 1.000
_diffrn_reflns_point_group_measured_fraction_max 0.999
_diffrn_reflns_theta_full 25.242
_diffrn_reflns_theta_max 27.498
_diffrn_reflns_theta_min 1.821
_diffrn_source 'fine-focus sealed-tube'
_exptl_absorpt_coefficient_mu 0.276
_exptl_absorpt_correction_T_max 0.963
_exptl_absorpt_correction_T_min 0.813
_exptl_absorpt_correction_type multi-scan
_exptl_absorpt_process_details '<i>SADABS</i> (Krause et al., 2015)'
_exptl_crystal_colour 'very pale pink'
_exptl_crystal_density_diffrn 1.296
_exptl_crystal_description block
_exptl_crystal_F_000 1296
_exptl_crystal_size_max 0.400
_exptl_crystal_size_mid 0.250
_exptl_crystal_size_min 0.180
_refine_diff_density_max 0.670
_refine_diff_density_min -0.359
_refine_diff_density_rms 0.060
_refine_ls_extinction_method none
_refine_ls_goodness_of_fit_ref 1.039
_refine_ls_hydrogen_treatment constr
_refine_ls_matrix_type full
_refine_ls_number_parameters 411
_refine_ls_number_reflns 7260
_refine_ls_number_restraints 146
_refine_ls_restrained_S_all 1.032
_refine_ls_R_factor_all 0.0764
_refine_ls_R_factor_gt 0.0515
_refine_ls_shift/su_max 0.001
_refine_ls_shift/su_mean 0.000
_refine_ls_structure_factor_coef Fsqd
_refine_ls_weighting_details 'w=1/[\s^2^(Fo^2^)+(0.0676P)^2^+1.7140P] where P=(Fo^2^+2Fc^2^)/3'
_refine_ls_weighting_scheme calc
_refine_ls_wR_factor_gt 0.1261
_refine_ls_wR_factor_ref 0.1383
_reflns_Friedel_coverage 0.000
_reflns_number_gt 5374
_reflns_number_total 7260
_reflns_threshold_expression 'I > 2\s(I)'
_cod_data_source_file jp9b04203_si_003.cif
_cod_data_source_block k15082
_cod_original_sg_symbol_H-M 'P 21/c'
_cod_database_code 1552743
_shelx_shelxl_version_number 2014/7
_shelx_space_group_comment
; 
The symmetry employed for this shelxl refinement is uniquely defined 
by the following loop, which should always be used as a source of 
symmetry information in preference to the above space-group names. 
They are only intended as comments. 
;
_shelx_estimated_absorpt_t_min 0.898
_shelx_estimated_absorpt_t_max 0.952
_exptl_absorpt_special_details
; 
In addition to absorption, multi-scan techniques also correct other slowly 
varying changes in scale factor over reciprocal space, such as those caused 
by x-ray beam inhomogeneity, goniometer imperfection, crystal decomposition, 
crystal longer than the x-ray beam cross section, absorption by the crystal 
mount etc.  These account, by and large, for much of the difference between 
estimated values of Tmin and Tmax and the _exptl_absorpt_correction_ values. 
;

loop_
_space_group_symop_operation_xyz
'x, y, z'
'-x, y+1/2, -z+1/2'
'-x, -y, -z'
'x, -y-1/2, z-1/2'

loop_
_atom_site_label
_atom_site_type_symbol
_atom_site_fract_x
_atom_site_fract_y
_atom_site_fract_z
_atom_site_U_iso_or_equiv
_atom_site_adp_type
_atom_site_occupancy
_atom_site_site_symmetry_order
_atom_site_calc_flag
_atom_site_refinement_flags_posn
_atom_site_refinement_flags_adp
_atom_site_refinement_flags_occupancy
_atom_site_disorder_assembly
_atom_site_disorder_group
Si1 Si 0.84046(5) 0.63483(3) 0.97096(4) 0.02682(15) Uani 1 1 d . . . . .
Si2 Si 0.63010(6) 0.14411(3) 0.51562(4) 0.03017(16) Uani 1 1 d . . . . .
O1 O 0.86204(13) 0.42035(7) 0.77793(10) 0.0263(3) Uani 1 1 d . . . . .
O2 O 0.83225(13) 0.35585(7) 0.71548(10) 0.0259(3) Uani 1 1 d . . . . .
C1 C 0.78151(18) 0.4804(1) 0.72947(14) 0.0236(4) Uani 1 1 d . . . . .
C2 C 0.65445(18) 0.45510(11) 0.70538(14) 0.0233(4) Uani 1 1 d . . . . .
C3 C 0.57251(19) 0.48483(11) 0.73691(15) 0.0272(5) Uani 1 1 d . . . . .
H3 H 0.5922 0.5262 0.7766 0.033 Uiso 1 1 calc R U . . .
C4 C 0.4607(2) 0.45307(12) 0.70954(16) 0.0322(5) Uani 1 1 d . . . . .
H4 H 0.4033 0.4733 0.7302 0.039 Uiso 1 1 calc R U . . .
C5 C 0.4319(2) 0.39218(12) 0.65240(16) 0.0324(5) Uani 1 1 d . . . . .
H5 H 0.3552 0.3710 0.6344 0.039 Uiso 1 1 calc R U . . .
C6 C 0.51446(19) 0.36214(11) 0.62157(15) 0.0289(5) Uani 1 1 d . . . . .
H6 H 0.4952 0.3202 0.5830 0.035 Uiso 1 1 calc R U . . .
C7 C 0.62561(18) 0.39397(11) 0.64775(14) 0.0245(4) Uani 1 1 d . . . . .
C8 C 0.72835(19) 0.36880(11) 0.62307(14) 0.0244(4) Uani 1 1 d . . . . .
C9 C 0.76622(18) 0.43032(11) 0.57536(14) 0.0236(4) Uani 1 1 d . . . . .
C10 C 0.77253(18) 0.42989(11) 0.48658(14) 0.0239(4) Uani 1 1 d D . . . .
C11 C 0.82191(18) 0.49124(11) 0.45782(14) 0.0241(4) Uani 1 1 d . . . . .
C12 C 0.83961(18) 0.49221(12) 0.37070(15) 0.0270(4) Uani 1 1 d . . . . .
H12 H 0.8178 0.4514 0.3299 0.032 Uiso 1 1 calc R U . . .
C13 C 0.88730(19) 0.55039(12) 0.34368(15) 0.0301(5) Uani 1 1 d . . . . .
H13 H 0.9004 0.5493 0.2858 0.036 Uiso 1 1 calc R U . . .
C14 C 0.91697(19) 0.61227(12) 0.40276(15) 0.0298(5) Uani 1 1 d . . . . .
H14 H 0.9492 0.6530 0.3841 0.036 Uiso 1 1 calc R U . . .
C15 C 0.89912(19) 0.61316(11) 0.48672(15) 0.0273(5) Uani 1 1 d . . . . .
H15 H 0.9178 0.6552 0.5251 0.033 Uiso 1 1 calc R U . . .
C16 C 0.85352(18) 0.55294(11) 0.51771(14) 0.0246(4) Uani 1 1 d . . . . .
C17 C 0.83774(18) 0.55342(10) 0.60710(14) 0.0235(4) Uani 1 1 d D . . . .
C18 C 0.79786(18) 0.49254(11) 0.63552(14) 0.0235(4) Uani 1 1 d . . . . .
C19 C 0.81764(18) 0.53544(11) 0.80483(15) 0.0255(4) Uani 1 1 d . . . . .
C20 C 0.83482(19) 0.57431(11) 0.87247(15) 0.0282(5) Uani 1 1 d . . . . .
C21 C 0.8213(2) 0.58012(12) 1.06662(16) 0.0333(5) Uani 1 1 d . . . . .
H21A H 0.7440 0.5555 1.0398 0.050 Uiso 1 1 calc R U . . .
H21B H 0.8240 0.6113 1.1196 0.050 Uiso 1 1 calc R U . . .
H21C H 0.8858 0.5448 1.0909 0.050 Uiso 1 1 calc R U . . .
C22 C 0.7137(2) 0.69866(14) 0.91693(18) 0.0390(6) Uani 1 1 d . . . . .
H22A H 0.7220 0.7240 0.8631 0.059 Uiso 1 1 calc R U . . .
H22B H 0.7145 0.7332 0.9659 0.059 Uiso 1 1 calc R U . . .
H22C H 0.6380 0.6723 0.8934 0.059 Uiso 1 1 calc R U . . .
C23 C 0.9839(2) 0.68297(12) 1.02222(16) 0.0351(5) Uani 1 1 d . . . . .
H23A H 1.0490 0.6487 1.0527 0.053 Uiso 1 1 calc R U . . .
H23B H 0.9818 0.7173 1.0705 0.053 Uiso 1 1 calc R U . . .
H23C H 0.9974 0.7085 0.9708 0.053 Uiso 1 1 calc R U . . .
C24 C 0.70798(19) 0.29699(11) 0.58039(14) 0.0271(5) Uani 1 1 d . . . . .
C25 C 0.6832(2) 0.23562(12) 0.55729(15) 0.0305(5) Uani 1 1 d . . . . .
C26 C 0.6320(3) 0.09129(13) 0.62071(18) 0.0431(6) Uani 1 1 d . . . . .
H26A H 0.5951 0.0445 0.5986 0.065 Uiso 1 1 calc R U . . .
H26B H 0.5870 0.1169 0.6521 0.065 Uiso 1 1 calc R U . . .
H26C H 0.7148 0.0847 0.6667 0.065 Uiso 1 1 calc R U . . .
C27 C 0.4738(2) 0.15207(13) 0.42425(18) 0.0384(6) Uani 1 1 d . . . . .
H27A H 0.4737 0.1778 0.3678 0.058 Uiso 1 1 calc R U . . .
H27B H 0.4254 0.1783 0.4521 0.058 Uiso 1 1 calc R U . . .
H27C H 0.4400 0.1042 0.4049 0.058 Uiso 1 1 calc R U . . .
C28 C 0.7293(2) 0.10228(13) 0.46495(18) 0.0383(6) Uani 1 1 d . . . . .
H28A H 0.7337 0.1326 0.4136 0.058 Uiso 1 1 calc R U . . .
H28B H 0.6976 0.0553 0.4385 0.058 Uiso 1 1 calc R U . . .
H28C H 0.8095 0.0967 0.5158 0.058 Uiso 1 1 calc R U . . .
C29 C 0.72344(18) 0.37019(11) 0.41805(14) 0.0265(4) Uani 0.611(3) 1 d D U P A 1
C30 C 0.7881(11) 0.3210(6) 0.3911(10) 0.0301(6) Uani 0.611(3) 1 d D U P A 1
H30 H 0.8729 0.3218 0.4149 0.036 Uiso 0.611(3) 1 calc R U P A 1
C31 C 0.7160(4) 0.2678(4) 0.3233(5) 0.0266(11) Uani 0.611(3) 1 d D U P A 1
H31 H 0.7464 0.2292 0.2989 0.032 Uiso 0.611(3) 1 calc R U P A 1
C32 C 0.5989(4) 0.2815(3) 0.3000(4) 0.0249(10) Uani 0.611(3) 1 d D U P A 1
H32 H 0.5361 0.2534 0.2559 0.030 Uiso 0.611(3) 1 calc R U P A 1
S1 S 0.57524(11) 0.35513(10) 0.35836(14) 0.0273(3) Uani 0.611(3) 1 d D U P A 1
C29' C 0.72344(18) 0.37019(11) 0.41805(14) 0.0265(4) Uani 0.389(3) 1 d D U P A 2
C30' C 0.6016(9) 0.3598(8) 0.3714(10) 0.0273(3) Uani 0.389(3) 1 d D U P A 2
H30' H 0.5440 0.3902 0.3796 0.033 Uiso 0.389(3) 1 calc R U P A 2
C31' C 0.5705(8) 0.2983(5) 0.3091(7) 0.0249(10) Uani 0.389(3) 1 d D U P A 2
H31' H 0.4916 0.2817 0.2726 0.030 Uiso 0.389(3) 1 calc R U P A 2
C32' C 0.6725(6) 0.2680(6) 0.3112(9) 0.0266(11) Uani 0.389(3) 1 d D U P A 2
H32' H 0.6733 0.2268 0.2747 0.032 Uiso 0.389(3) 1 calc R U P A 2
S1' S 0.8010(4) 0.3113(2) 0.3864(4) 0.0301(6) Uani 0.389(3) 1 d D U P A 2
C33 C 0.86260(17) 0.62110(11) 0.66267(15) 0.0258(4) Uani 0.527(3) 1 d D U P B 1
C34 C 0.9660(5) 0.6510(4) 0.7192(5) 0.0312(5) Uani 0.527(3) 1 d D U P B 1
H34 H 1.0418 0.6289 0.7358 0.037 Uiso 0.527(3) 1 calc R U P B 1
C35 C 0.9485(18) 0.7234(13) 0.7533(19) 0.033(2) Uani 0.527(3) 1 d D U P B 1
H35 H 1.0111 0.7537 0.7933 0.040 Uiso 0.527(3) 1 calc R U P B 1
C36 C 0.831(2) 0.7394(13) 0.719(2) 0.0316(19) Uani 0.527(3) 1 d D U P B 1
H36 H 0.8010 0.7823 0.7350 0.038 Uiso 0.527(3) 1 calc R U P B 1
S2 S 0.74298(12) 0.67839(8) 0.64684(10) 0.0308(4) Uani 0.527(3) 1 d D U P B 1
C33' C 0.86260(17) 0.62110(11) 0.66267(15) 0.0258(4) Uani 0.473(3) 1 d D U P B 2
C34' C 0.7869(6) 0.6731(4) 0.6603(5) 0.0308(4) Uani 0.473(3) 1 d D U P B 2
H34' H 0.7030 0.6712 0.6241 0.037 Uiso 0.473(3) 1 calc R U P B 2
C35' C 0.851(2) 0.7352(14) 0.722(3) 0.0316(19) Uani 0.473(3) 1 d D U P B 2
H35' H 0.8138 0.7785 0.7284 0.038 Uiso 0.473(3) 1 calc R U P B 2
C36' C 0.969(2) 0.7208(15) 0.768(2) 0.033(2) Uani 0.473(3) 1 d D U P B 2
H36' H 1.0240 0.7528 0.8124 0.040 Uiso 0.473(3) 1 calc R U P B 2
S2' S 1.00855(13) 0.64334(9) 0.73926(12) 0.0312(5) Uani 0.473(3) 1 d D U P B 2

loop_
_atom_site_aniso_label
_atom_site_aniso_U_11
_atom_site_aniso_U_22
_atom_site_aniso_U_33
_atom_site_aniso_U_23
_atom_site_aniso_U_13
_atom_site_aniso_U_12
Si1 0.0334(3) 0.0232(3) 0.0247(3) -0.0024(2) 0.0125(3) -0.0010(2)
Si2 0.0447(4) 0.0198(3) 0.0298(3) -0.0024(2) 0.0187(3) -0.0036(3)
O1 0.0312(8) 0.0202(7) 0.0237(7) -0.0020(6) 0.0068(6) 0.0014(6)
O2 0.0313(8) 0.0192(7) 0.0241(7) -0.0026(6) 0.0077(6) 0.0025(6)
C1 0.0281(11) 0.019(1) 0.0229(10) 0.0013(8) 0.0093(8) 0.0008(8)
C2 0.0265(10) 0.0205(10) 0.0214(10) 0.0040(8) 0.0078(8) 0.0005(8)
C3 0.0309(11) 0.0232(10) 0.0278(11) 0.0026(8) 0.0118(9) 0.0032(9)
C4 0.0287(11) 0.0336(12) 0.0363(12) 0.0046(10) 0.0151(10) 0.0061(10)
C5 0.0253(11) 0.0330(12) 0.0358(12) 0.0054(10) 0.0088(9) 0.0000(9)
C6 0.0321(12) 0.0242(11) 0.0271(11) 0.0008(8) 0.0081(9) -0.0023(9)
C7 0.0278(11) 0.0218(10) 0.0235(10) 0.0041(8) 0.0097(8) 0.0003(8)
C8 0.0279(11) 0.0213(10) 0.0223(10) 0.0001(8) 0.0082(8) -0.0005(8)
C9 0.0264(10) 0.019(1) 0.0249(10) 0.0001(8) 0.0096(8) -0.0005(8)
C10 0.0255(10) 0.0211(10) 0.0245(10) -0.0011(8) 0.0092(8) 0.0007(8)
C11 0.025(1) 0.0231(10) 0.0231(10) 0.0024(8) 0.0082(8) 0.0029(8)
C12 0.0282(11) 0.0265(11) 0.0255(10) 0.0011(8) 0.0100(9) 0.0015(9)
C13 0.0317(11) 0.0344(12) 0.0263(11) 0.0068(9) 0.0137(9) 0.0022(10)
C14 0.0286(11) 0.0299(12) 0.0305(11) 0.0077(9) 0.0112(9) -0.0010(9)
C15 0.0302(11) 0.0225(10) 0.0279(11) 0.0016(8) 0.0102(9) -0.0013(9)
C16 0.0227(10) 0.0236(10) 0.0256(10) 0.0018(8) 0.0076(8) 0.0007(8)
C17 0.0246(10) 0.021(1) 0.0242(10) -0.0003(8) 0.0088(8) 0.0005(8)
C18 0.0251(10) 0.0215(10) 0.0235(10) -0.0009(8) 0.0092(8) 0.0008(8)
C19 0.027(1) 0.0227(10) 0.0273(11) 0.0019(8) 0.0114(9) -0.0007(8)
C20 0.0314(11) 0.0241(11) 0.0300(11) 0.0012(9) 0.0132(9) -0.0006(9)
C21 0.0475(14) 0.0276(11) 0.0291(11) -0.0017(9) 0.0198(10) -0.0027(10)
C22 0.0435(14) 0.0387(13) 0.0381(13) 0.0024(11) 0.0195(11) 0.0076(11)
C23 0.0411(13) 0.0315(12) 0.0311(12) -0.0032(10) 0.0125(10) -0.0051(10)
C24 0.0329(11) 0.0259(11) 0.0232(10) 0.0028(8) 0.0119(9) 0.0014(9)
C25 0.0402(13) 0.0251(11) 0.0289(11) 0.0006(9) 0.0165(10) -0.0016(10)
C26 0.0703(18) 0.0273(12) 0.0385(13) 0.0003(10) 0.0287(13) -0.0016(12)
C27 0.0421(14) 0.0372(13) 0.0407(13) -0.0052(11) 0.0215(11) -0.0093(11)
C28 0.0506(15) 0.0276(12) 0.0396(13) 0.0005(10) 0.0208(12) 0.0024(11)
C29 0.0338(11) 0.0236(10) 0.0226(10) 0.0013(8) 0.0117(9) -0.0028(9)
C30 0.0392(12) 0.0214(14) 0.0343(8) -0.0036(8) 0.0196(7) 0.0042(8)
C31 0.034(3) 0.0212(12) 0.025(2) 0.0005(12) 0.012(3) 0.003(3)
C32 0.032(3) 0.019(3) 0.0251(16) -0.0023(16) 0.0116(16) 0.0022(19)
S1 0.0262(7) 0.0228(5) 0.0294(7) 0.0004(4) 0.0075(6) -0.0016(6)
C29' 0.0338(11) 0.0236(10) 0.0226(10) 0.0013(8) 0.0117(9) -0.0028(9)
C30' 0.0262(7) 0.0228(5) 0.0294(7) 0.0004(4) 0.0075(6) -0.0016(6)
C31' 0.032(3) 0.019(3) 0.0251(16) -0.0023(16) 0.0116(16) 0.0022(19)
C32' 0.034(3) 0.0212(12) 0.025(2) 0.0005(12) 0.012(3) 0.003(3)
S1' 0.0392(12) 0.0214(14) 0.0343(8) -0.0036(8) 0.0196(7) 0.0042(8)
C33 0.0303(11) 0.0221(10) 0.0277(10) -0.0009(8) 0.0142(9) -0.0041(8)
C34 0.0287(10) 0.0332(7) 0.0333(9) -0.0087(6) 0.0141(7) -0.0071(7)
C35 0.041(6) 0.0295(19) 0.031(6) -0.005(3) 0.016(4) -0.010(3)
C36 0.043(6) 0.022(2) 0.034(2) -0.002(2) 0.020(5) 0.000(3)
S2 0.0382(9) 0.0233(5) 0.0314(6) 0.0011(4) 0.0145(7) 0.0050(6)
C33' 0.0303(11) 0.0221(10) 0.0277(10) -0.0009(8) 0.0142(9) -0.0041(8)
C34' 0.0382(9) 0.0233(5) 0.0314(6) 0.0011(4) 0.0145(7) 0.0050(6)
C35' 0.043(6) 0.022(2) 0.034(2) -0.002(2) 0.020(5) 0.000(3)
C36' 0.041(6) 0.0295(19) 0.031(6) -0.005(3) 0.016(4) -0.010(3)
S2' 0.0287(10) 0.0332(7) 0.0333(9) -0.0087(6) 0.0141(7) -0.0071(7)

loop_
_atom_type_symbol
_atom_type_description
_atom_type_scat_dispersion_real
_atom_type_scat_dispersion_imag
_atom_type_scat_source
C C 0.0033 0.0016 'International Tables Vol C Tables 4.2.6.8 and 6.1.1.4'
H H 0.0000 0.0000 'International Tables Vol C Tables 4.2.6.8 and 6.1.1.4'
O O 0.0106 0.0060 'International Tables Vol C Tables 4.2.6.8 and 6.1.1.4'
Si Si 0.0817 0.0704 'International Tables Vol C Tables 4.2.6.8 and 6.1.1.4'
S S 0.1246 0.1234 'International Tables Vol C Tables 4.2.6.8 and 6.1.1.4'

loop_
_geom_angle_atom_site_label_1
_geom_angle_atom_site_label_2
_geom_angle_atom_site_label_3
_geom_angle
C23 Si1 C20 111.37(10)
C23 Si1 C21 109.42(11)
C20 Si1 C21 108.21(10)
C23 Si1 C22 110.72(12)
C20 Si1 C22 106.21(11)
C21 Si1 C22 110.85(11)
C28 Si2 C25 109.64(11)
C28 Si2 C27 111.83(11)
C25 Si2 C27 107.17(11)
C28 Si2 C26 109.91(12)
C25 Si2 C26 108.43(11)
C27 Si2 C26 109.76(12)
C1 O1 O2 110.79(12)
O1 O2 C8 111.54(13)
C19 C1 O1 102.26(15)
C19 C1 C2 111.63(17)
O1 C1 C2 107.13(15)
C19 C1 C18 120.52(17)
O1 C1 C18 105.56(15)
C2 C1 C18 108.63(16)
C3 C2 C7 120.51(19)
C3 C2 C1 126.77(19)
C7 C2 C1 112.69(18)
C2 C3 C4 118.8(2)
C2 C3 H3 120.6
C4 C3 H3 120.6
C5 C4 C3 120.8(2)
C5 C4 H4 119.6
C3 C4 H4 119.6
C6 C5 C4 120.3(2)
C6 C5 H5 119.8
C4 C5 H5 119.8
C5 C6 C7 119.2(2)
C5 C6 H6 120.4
C7 C6 H6 120.4
C6 C7 C2 120.42(19)
C6 C7 C8 127.21(19)
C2 C7 C8 112.35(18)
C24 C8 O2 101.32(15)
C24 C8 C7 112.35(18)
O2 C8 C7 107.33(15)
C24 C8 C9 120.91(17)
O2 C8 C9 105.26(16)
C7 C8 C9 108.41(16)
C10 C9 C18 121.30(18)
C10 C9 C8 127.03(18)
C18 C9 C8 111.67(17)
C9 C10 C11 118.78(18)
C9 C10 C29' 121.66(18)
C11 C10 C29' 119.46(17)
C9 C10 C29 121.66(18)
C11 C10 C29 119.46(17)
C12 C11 C16 118.60(19)
C12 C11 C10 121.75(19)
C16 C11 C10 119.65(18)
C13 C12 C11 121.7(2)
C13 C12 H12 119.1
C11 C12 H12 119.1
C12 C13 C14 119.5(2)
C12 C13 H13 120.2
C14 C13 H13 120.2
C15 C14 C13 119.9(2)
C15 C14 H14 120.0
C13 C14 H14 120.0
C14 C15 C16 121.6(2)
C14 C15 H15 119.2
C16 C15 H15 119.2
C15 C16 C11 118.57(18)
C15 C16 C17 121.45(19)
C11 C16 C17 119.97(18)
C18 C17 C16 118.98(18)
C18 C17 C33' 123.35(18)
C16 C17 C33' 117.66(18)
C18 C17 C33 123.35(18)
C16 C17 C33 117.66(18)
C17 C18 C9 121.02(18)
C17 C18 C1 127.39(18)
C9 C18 C1 111.59(17)
C20 C19 C1 168.8(2)
C19 C20 Si1 172.8(2)
Si1 C21 H21A 109.5
Si1 C21 H21B 109.5
H21A C21 H21B 109.5
Si1 C21 H21C 109.5
H21A C21 H21C 109.5
H21B C21 H21C 109.5
Si1 C22 H22A 109.5
Si1 C22 H22B 109.5
H22A C22 H22B 109.5
Si1 C22 H22C 109.5
H22A C22 H22C 109.5
H22B C22 H22C 109.5
Si1 C23 H23A 109.5
Si1 C23 H23B 109.5
H23A C23 H23B 109.5
Si1 C23 H23C 109.5
H23A C23 H23C 109.5
H23B C23 H23C 109.5
C25 C24 C8 168.5(2)
C24 C25 Si2 174.5(2)
Si2 C26 H26A 109.5
Si2 C26 H26B 109.5
H26A C26 H26B 109.5
Si2 C26 H26C 109.5
H26A C26 H26C 109.5
H26B C26 H26C 109.5
Si2 C27 H27A 109.5
Si2 C27 H27B 109.5
H27A C27 H27B 109.5
Si2 C27 H27C 109.5
H27A C27 H27C 109.5
H27B C27 H27C 109.5
Si2 C28 H28A 109.5
Si2 C28 H28B 109.5
H28A C28 H28B 109.5
Si2 C28 H28C 109.5
H28A C28 H28C 109.5
H28B C28 H28C 109.5
C30 C29 C10 126.4(6)
C30 C29 S1 110.2(5)
C10 C29 S1 123.32(16)
C29 C30 C31 114.4(9)
C29 C30 H30 122.8
C31 C30 H30 122.8
C32 C31 C30 109.6(6)
C32 C31 H31 125.2
C30 C31 H31 125.2
C31 C32 S1 113.1(5)
C31 C32 H32 123.4
S1 C32 H32 123.4
C29 S1 C32 92.7(2)
C30' C29' C10 121.3(6)
C30' C29' S1' 112.4(5)
C10 C29' S1' 126.3(2)
C29' C30' C31' 113.5(9)
C29' C30' H30' 123.3
C31' C30' H30' 123.3
C32' C31' C30' 108.5(9)
C32' C31' H31' 125.7
C30' C31' H31' 125.7
C31' C32' S1' 113.7(8)
C31' C32' H32' 123.1
S1' C32' H32' 123.1
C29' S1' C32' 91.8(4)
C34 C33 C17 130.6(3)
C34 C33 S2 110.8(3)
C17 C33 S2 118.32(15)
C33 C34 C35 112.0(8)
C33 C34 H34 124.0
C35 C34 H34 124.0
C36 C35 C34 110.0(18)
C36 C35 H35 125.0
C34 C35 H35 125.0
C35 C36 S2 114.4(19)
C35 C36 H36 122.8
S2 C36 H36 122.8
C36 S2 C33 92.7(6)
C34' C33' C17 128.7(3)
C34' C33' S2' 110.9(3)
C17 C33' S2' 120.35(15)
C33' C34' C35' 111.4(9)
C33' C34' H34' 124.3
C35' C34' H34' 124.3
C36' C35' C34' 110(2)
C36' C35' H35' 124.8
C34' C35' H35' 124.8
C35' C36' S2' 114(2)
C35' C36' H36' 123.0
S2' C36' H36' 123.0
C36' S2' C33' 93.3(7)

loop_
_geom_bond_atom_site_label_1
_geom_bond_atom_site_label_2
_geom_bond_distance
Si1 C23 1.842(2)
Si1 C20 1.850(2)
Si1 C21 1.860(2)
Si1 C22 1.865(2)
Si2 C28 1.842(2)
Si2 C25 1.851(2)
Si2 C27 1.863(3)
Si2 C26 1.863(2)
O1 C1 1.480(2)
O1 O2 1.4860(18)
O2 C8 1.487(2)
C1 C19 1.468(3)
C1 C2 1.518(3)
C1 C18 1.527(3)
C2 C3 1.382(3)
C2 C7 1.396(3)
C3 C4 1.390(3)
C3 H3 0.9500
C4 C5 1.388(3)
C4 H4 0.9500
C5 C6 1.384(3)
C5 H5 0.9500
C6 C7 1.386(3)
C6 H6 0.9500
C7 C8 1.515(3)
C8 C24 1.468(3)
C8 C9 1.524(3)
C9 C10 1.374(3)
C9 C18 1.433(3)
C10 C11 1.441(3)
C10 C29' 1.479(3)
C10 C29 1.479(3)
C11 C12 1.416(3)
C11 C16 1.423(3)
C12 C13 1.370(3)
C12 H12 0.9500
C13 C14 1.419(3)
C13 H13 0.9500
C14 C15 1.370(3)
C14 H14 0.9500
C15 C16 1.416(3)
C15 H15 0.9500
C16 C17 1.438(3)
C17 C18 1.373(3)
C17 C33' 1.483(3)
C17 C33 1.483(3)
C19 C20 1.204(3)
C21 H21A 0.9800
C21 H21B 0.9800
C21 H21C 0.9800
C22 H22A 0.9800
C22 H22B 0.9800
C22 H22C 0.9800
C23 H23A 0.9800
C23 H23B 0.9800
C23 H23C 0.9800
C24 C25 1.203(3)
C26 H26A 0.9800
C26 H26B 0.9800
C26 H26C 0.9800
C27 H27A 0.9800
C27 H27B 0.9800
C27 H27C 0.9800
C28 H28A 0.9800
C28 H28B 0.9800
C28 H28C 0.9800
C29 C30 1.374(9)
C29 S1 1.691(2)
C30 C31 1.449(12)
C30 H30 0.9500
C31 C32 1.351(5)
C31 H31 0.9500
C32 S1 1.720(5)
C32 H32 0.9500
C29' C30' 1.381(9)
C29' S1' 1.641(3)
C30' C31' 1.439(13)
C30' H30' 0.9500
C31' C32' 1.355(7)
C31' H31' 0.9500
C32' S1' 1.729(8)
C32' H32' 0.9500
C33 C34 1.333(6)
C33 S2 1.747(2)
C34 C35 1.49(2)
C34 H34 0.9500
C35 C36 1.353(7)
C35 H35 0.9500
C36 S2 1.65(2)
C36 H36 0.9500
C33' C34' 1.331(6)
C33' S2' 1.744(2)
C34' C35' 1.50(3)
C34' H34' 0.9500
C35' C36' 1.353(7)
C35' H35' 0.9500
C36' S2' 1.64(3)
C36' H36' 0.9500

loop_
_geom_torsion_atom_site_label_1
_geom_torsion_atom_site_label_2
_geom_torsion_atom_site_label_3
_geom_torsion_atom_site_label_4
_geom_torsion
C1 O1 O2 C8 -1.45(19)
O2 O1 C1 C19 175.05(14)
O2 O1 C1 C2 57.56(18)
O2 O1 C1 C18 -58.08(18)
C19 C1 C2 C3 9.1(3)
O1 C1 C2 C3 120.3(2)
C18 C1 C2 C3 -126.1(2)
C19 C1 C2 C7 -168.72(17)
O1 C1 C2 C7 -57.5(2)
C18 C1 C2 C7 56.0(2)
C7 C2 C3 C4 -0.5(3)
C1 C2 C3 C4 -178.17(19)
C2 C3 C4 C5 0.7(3)
C3 C4 C5 C6 -0.1(3)
C4 C5 C6 C7 -0.6(3)
C5 C6 C7 C2 0.7(3)
C5 C6 C7 C8 178.8(2)
C3 C2 C7 C6 -0.2(3)
C1 C2 C7 C6 177.80(18)
C3 C2 C7 C8 -178.52(18)
C1 C2 C7 C8 -0.5(2)
O1 O2 C8 C24 -173.63(14)
O1 O2 C8 C7 -55.68(19)
O1 O2 C8 C9 59.67(18)
C6 C7 C8 C24 -10.3(3)
C2 C7 C8 C24 167.90(17)
C6 C7 C8 O2 -120.8(2)
C2 C7 C8 O2 57.4(2)
C6 C7 C8 C9 125.9(2)
C2 C7 C8 C9 -55.9(2)
C24 C8 C9 C10 7.8(3)
O2 C8 C9 C10 121.5(2)
C7 C8 C9 C10 -123.9(2)
C24 C8 C9 C18 -171.56(19)
O2 C8 C9 C18 -57.9(2)
C7 C8 C9 C18 56.6(2)
C18 C9 C10 C11 5.5(3)
C8 C9 C10 C11 -173.87(19)
C18 C9 C10 C29' -170.78(19)
C8 C9 C10 C29' 9.9(3)
C18 C9 C10 C29 -170.78(19)
C8 C9 C10 C29 9.9(3)
C9 C10 C11 C12 175.05(19)
C29' C10 C11 C12 -8.6(3)
C29 C10 C11 C12 -8.6(3)
C9 C10 C11 C16 -5.3(3)
C29' C10 C11 C16 171.07(18)
C29 C10 C11 C16 171.07(18)
C16 C11 C12 C13 0.8(3)
C10 C11 C12 C13 -179.6(2)
C11 C12 C13 C14 -1.8(3)
C12 C13 C14 C15 0.8(3)
C13 C14 C15 C16 1.3(3)
C14 C15 C16 C11 -2.2(3)
C14 C15 C16 C17 178.4(2)
C12 C11 C16 C15 1.2(3)
C10 C11 C16 C15 -178.47(18)
C12 C11 C16 C17 -179.40(18)
C10 C11 C16 C17 0.9(3)
C15 C16 C17 C18 -177.33(19)
C11 C16 C17 C18 3.3(3)
C15 C16 C17 C33' 4.3(3)
C11 C16 C17 C33' -175.02(18)
C15 C16 C17 C33 4.3(3)
C11 C16 C17 C33 -175.02(18)
C16 C17 C18 C9 -3.2(3)
C33' C17 C18 C9 175.01(18)
C33 C17 C18 C9 175.01(18)
C16 C17 C18 C1 176.48(19)
C33' C17 C18 C1 -5.3(3)
C33 C17 C18 C1 -5.3(3)
C10 C9 C18 C17 -1.2(3)
C8 C9 C18 C17 178.20(18)
C10 C9 C18 C1 179.01(18)
C8 C9 C18 C1 -1.5(2)
C19 C1 C18 C17 -4.5(3)
O1 C1 C18 C17 -119.3(2)
C2 C1 C18 C17 126.1(2)
C19 C1 C18 C9 175.24(18)
O1 C1 C18 C9 60.4(2)
C2 C1 C18 C9 -54.2(2)
O1 C1 C19 C20 -81.5(11)
C2 C1 C19 C20 32.8(12)
C18 C1 C19 C20 162.0(11)
O2 C8 C24 C25 74.2(12)
C7 C8 C24 C25 -40.1(12)
C9 C8 C24 C25 -170.2(11)
C9 C10 C29 C30 -110.7(8)
C11 C10 C29 C30 73.0(8)
C9 C10 C29 S1 71.4(3)
C11 C10 C29 S1 -104.9(2)
C10 C29 C30 C31 179.4(6)
S1 C29 C30 C31 -2.5(13)
C29 C30 C31 C32 2.1(14)
C30 C31 C32 S1 -0.7(10)
C30 C29 S1 C32 1.7(7)
C10 C29 S1 C32 179.9(3)
C31 C32 S1 C29 -0.5(5)
C9 C10 C29' C30' 71.0(8)
C11 C10 C29' C30' -105.2(8)
C9 C10 C29' S1' -110.4(3)
C11 C10 C29' S1' 73.4(3)
C10 C29' C30' C31' -178.8(8)
S1' C29' C30' C31' 2.4(14)
C29' C30' C31' C32' -2.0(16)
C30' C31' C32' S1' 0.7(15)
C30' C29' S1' C32' -1.7(9)
C10 C29' S1' C32' 179.6(5)
C31' C32' S1' C29' 0.5(11)
C18 C17 C33 C34 103.9(5)
C16 C17 C33 C34 -77.9(5)
C18 C17 C33 S2 -83.1(2)
C16 C17 C33 S2 95.1(2)
C17 C33 C34 C35 174.5(15)
S2 C33 C34 C35 1.1(16)
C33 C34 C35 C36 1(3)
C34 C35 C36 S2 -3(4)
C35 C36 S2 C33 3(3)
C34 C33 S2 C36 -2.4(14)
C17 C33 S2 C36 -176.7(14)
C18 C17 C33' C34' -85.1(5)
C16 C17 C33' C34' 93.2(5)
C18 C17 C33' S2' 98.5(2)
C16 C17 C33' S2' -83.3(2)
C17 C33' C34' C35' -175.3(18)
S2' C33' C34' C35' 1.4(19)
C33' C34' C35' C36' -3(4)
C34' C35' C36' S2' 3(4)
C35' C36' S2' C33' -2(3)
C34' C33' S2' C36' 0.1(15)
C17 C33' S2' C36' 177.1(14)
